data_1543101
loop_
_publ_author_name
'Tsoureas, Nikolaos'
'Kilpatrick, Alexander F. R.'
'Inman, Christopher J.'
'Cloke, F. Geoffrey N.'

_publ_section_title
;
 Steric control of redox events in organo-uranium chemistry: synthesis and
 characterisation of U(v) oxo and nitrido complexes
;
_journal_issue 7
_journal_name_full 'Chem. Sci.'
_journal_page_first 4624
_journal_paper_doi 10.1039/C6SC00632A
_journal_volume 7
_journal_year 2016
_chemical_formula_moiety 'C41 H72 N O Si2 U'
_chemical_formula_sum 'C41 H72 N O Si2 U'
_chemical_formula_weight 889.20
_chemical_name_systematic
;
 ?
;
_chemical_properties_physical 'Air-sensitive, Moisture-sensitive, Oxygen-sensitive'
_space_group_crystal_system monoclinic
_space_group_IT_number 14
_space_group_name_Hall '-P 2ybc'
_space_group_name_H-M_alt 'P 1 21/c 1'
_symmetry_space_group_name_Hall '-P 2ybc'
_symmetry_space_group_name_H-M 'P 1 21/c 1'
_atom_sites_solution_hydrogens geom
_audit_creation_method SHELXL-2013
_audit_update_record
;
2016-01-26 deposited with the CCDC.
2016-04-11 downloaded from the CCDC.
;
_cell_angle_alpha 90
_cell_angle_beta 108.372(6)
_cell_angle_gamma 90
_cell_formula_units_Z 4
_cell_length_a 22.8816(13)
_cell_length_b 12.0603(5)
_cell_length_c 16.2087(8)
_cell_measurement_reflns_used 5796
_cell_measurement_temperature 173(2)
_cell_measurement_theta_max 27.4710
_cell_measurement_theta_min 3.8440
_cell_volume 4245.0(4)
_computing_cell_refinement
;
CrysAlisPro, Agilent Technologies,
Version 1.171.37.34i
;
_computing_data_collection
;
CrysAlisPro, Agilent Technologies,
Version 1.171.37.34i
;
_computing_data_reduction
;
CrysAlisPro, Agilent Technologies,
Version 1.171.37.34i
;
_computing_structure_refinement 'SHELXL-2013 (Sheldrick, 2013)'
_computing_structure_solution 'SHELXL-2013 (Sheldrick, 2013)'
_diffrn_ambient_temperature 173(2)
_diffrn_detector_area_resol_mean 16.1033
_diffrn_measured_fraction_theta_full 0.994
_diffrn_measured_fraction_theta_max 0.839
_diffrn_measurement_device_type 'Xcalibur, Eos, Gemini ultra'
_diffrn_measurement_method '\w scans'
_diffrn_radiation_type MoK\a
_diffrn_radiation_wavelength 0.71073
_diffrn_reflns_av_R_equivalents 0.0367
_diffrn_reflns_av_unetI/netI 0.0631
_diffrn_reflns_Laue_measured_fraction_full 0.994
_diffrn_reflns_Laue_measured_fraction_max 0.839
_diffrn_reflns_limit_h_max 29
_diffrn_reflns_limit_h_min -12
_diffrn_reflns_limit_k_max 16
_diffrn_reflns_limit_k_min -13
_diffrn_reflns_limit_l_max 21
_diffrn_reflns_limit_l_min -22
_diffrn_reflns_number 18116
_diffrn_reflns_point_group_measured_fraction_full 0.994
_diffrn_reflns_point_group_measured_fraction_max 0.839
_diffrn_reflns_theta_full 25.242
_diffrn_reflns_theta_max 29.199
_diffrn_reflns_theta_min 3.378
_diffrn_source 'Enhance (Mo) X-ray Source'
_exptl_absorpt_coefficient_mu 3.909
_exptl_absorpt_correction_T_max 1.00000
_exptl_absorpt_correction_T_min 0.67909
_exptl_absorpt_correction_type multi-scan
_exptl_absorpt_process_details
;
CrysAlisPro, Agilent Technologies,
Version 1.171.37.34i 
Empirical absorption correction using spherical harmonics,
 implemented in SCALE3 ABSPACK scaling algorithm.
Empirical absorption correction using spherical harmonics,
 implemented in SCALE3 ABSPACK scaling algorithm.
;
_exptl_crystal_colour 'dark brown'
_exptl_crystal_density_diffrn 1.391
_exptl_crystal_density_meas ?
_exptl_crystal_description Irregular
_exptl_crystal_F_000 1812
_exptl_crystal_recrystallization_method 'Re-crystallisation from solvent: n-pentane/SiMe4'
_exptl_crystal_size_max 0.200
_exptl_crystal_size_mid 0.100
_exptl_crystal_size_min 0.050
_refine_diff_density_max 2.358
_refine_diff_density_min -2.462
_refine_diff_density_rms 0.149
_refine_ls_extinction_method none
_refine_ls_goodness_of_fit_ref 1.119
_refine_ls_hydrogen_treatment constr
_refine_ls_matrix_type full
_refine_ls_number_parameters 413
_refine_ls_number_reflns 9665
_refine_ls_number_restraints 0
_refine_ls_restrained_S_all 1.119
_refine_ls_R_factor_all 0.0804
_refine_ls_R_factor_gt 0.0594
_refine_ls_shift/su_max 0.002
_refine_ls_shift/su_mean 0.000
_refine_ls_structure_factor_coef Fsqd
_refine_ls_weighting_details 'w=1/[\s^2^(Fo^2^)+(0.0383P)^2^+27.3470P] where P=(Fo^2^+2Fc^2^)/3'
_refine_ls_weighting_scheme calc
_refine_ls_wR_factor_gt 0.1288
_refine_ls_wR_factor_ref 0.1376
_reflns_Friedel_coverage 0.000
_reflns_number_gt 7542
_reflns_number_total 9665
_reflns_threshold_expression 'I > 2\s(I)'
_cod_data_source_file c6sc00632a2.cif
_cod_data_source_block 4
_cod_depositor_comments
;
The following automatic conversions were performed:

'_exptl_crystal_density_meas' value 'not measured' was changed to '?'
- the value is perceived as not measured.

Automatic conversion script
Id: cif_fix_values 4268 2015-11-12 08:31:59Z antanas 

 Adding full bibliography for 1543100--1543105.cif.
;
_cod_database_code 1543101
_shelx_space_group_comment
;
The symmetry employed for this shelxl refinement is uniquely defined
by the following loop, which should always be used as a source of
symmetry information in preference to the above space-group names.
They are only intended as comments.
;
_shelx_estimated_absorpt_t_min 0.509
_shelx_estimated_absorpt_t_max 0.829
_shelxl_version_number 2013-3

loop_
_space_group_symop_operation_xyz
'x, y, z'
'-x, y+1/2, -z+1/2'
'-x, -y, -z'
'x, -y-1/2, z-1/2'

loop_
_atom_site_label
_atom_site_type_symbol
_atom_site_fract_x
_atom_site_fract_y
_atom_site_fract_z
_atom_site_U_iso_or_equiv
_atom_site_adp_type
_atom_site_occupancy
_atom_site_site_symmetry_order
_atom_site_calc_flag
_atom_site_refinement_flags_posn
_atom_site_refinement_flags_adp
_atom_site_refinement_flags_occupancy
_atom_site_disorder_assembly
_atom_site_disorder_group
C1 C 0.2297(5) 0.0003(7) 0.1229(5) 0.048(2) Uani 1 1 d . . . . .
C2 C 0.2783(4) 0.2541(6) 0.3939(5) 0.0345(17) Uani 1 1 d . . . . .
H2 H 0.2929 0.2536 0.4556 0.041 Uiso 1 1 calc R U . . .
C3 C 0.2148(3) 0.2410(6) 0.3611(5) 0.0310(16) Uani 1 1 d . . . . .
H3 H 0.1970 0.2306 0.4060 0.037 Uiso 1 1 calc R U . . .
C4 C 0.1704(3) 0.2392(6) 0.2784(5) 0.0275(15) Uani 1 1 d . . . . .
H4 H 0.1301 0.2269 0.2813 0.033 Uiso 1 1 calc R U . . .
C5 C 0.1708(3) 0.2512(6) 0.1911(5) 0.0288(15) Uani 1 1 d . . . . .
C6 C 0.2205(3) 0.2671(6) 0.1589(5) 0.0294(15) Uani 1 1 d . . . . .
H6 H 0.2068 0.2693 0.0971 0.035 Uiso 1 1 calc R U . . .
C7 C 0.2847(3) 0.2806(6) 0.1920(4) 0.0275(15) Uani 1 1 d . . . . .
H7 H 0.3018 0.2920 0.1463 0.033 Uiso 1 1 calc R U . . .
C8 C 0.3313(3) 0.2820(7) 0.2743(5) 0.0334(17) Uani 1 1 d . . . . .
C9 C 0.3263(3) 0.2679(6) 0.3574(5) 0.0324(16) Uani 1 1 d . . . . .
H9 H 0.3655 0.2674 0.4008 0.039 Uiso 1 1 calc R U . . .
C10 C 0.2495(4) -0.0173(6) 0.4150(5) 0.0328(16) Uani 1 1 d . . . . .
C11 C 0.1950(4) -0.0432(7) 0.3495(5) 0.0402(19) Uani 1 1 d . . . . .
C12 C 0.2087(5) -0.1085(7) 0.2877(6) 0.049(2) Uani 1 1 d . . . . .
C13 C 0.2719(5) -0.1244(7) 0.3134(6) 0.052(2) Uani 1 1 d . . . . .
C14 C 0.2988(4) -0.0652(7) 0.3925(5) 0.043(2) Uani 1 1 d . . . . .
C15 C 0.3649(4) -0.0613(10) 0.4458(7) 0.067(3) Uani 1 1 d . . . . .
H15A H 0.3895 -0.1007 0.4154 0.101 Uiso 1 1 calc R U . . .
H15B H 0.3703 -0.0966 0.5021 0.101 Uiso 1 1 calc R U . . .
H15C H 0.3784 0.0161 0.4549 0.101 Uiso 1 1 calc R U . . .
C16 C 0.3072(6) -0.2004(9) 0.2714(7) 0.077(4) Uani 1 1 d . . . . .
H16A H 0.3513 -0.1956 0.3031 0.115 Uiso 1 1 calc R U . . .
H16B H 0.2998 -0.1778 0.2108 0.115 Uiso 1 1 calc R U . . .
H16C H 0.2932 -0.2770 0.2729 0.115 Uiso 1 1 calc R U . . .
C18 C 0.1615(5) -0.1712(8) 0.2141(6) 0.065(3) Uani 1 1 d . . . . .
H18A H 0.1200 -0.1447 0.2089 0.097 Uiso 1 1 calc R U . . .
H18B H 0.1643 -0.2507 0.2271 0.097 Uiso 1 1 calc R U . . .
H18C H 0.1700 -0.1582 0.1593 0.097 Uiso 1 1 calc R U . . .
C19 C 0.1313(4) -0.0206(8) 0.3547(6) 0.054(2) Uani 1 1 d . . . . .
H19A H 0.1344 0.0278 0.4044 0.081 Uiso 1 1 calc R U . . .
H19B H 0.1119 -0.0908 0.3619 0.081 Uiso 1 1 calc R U . . .
H19C H 0.1064 0.0158 0.3011 0.081 Uiso 1 1 calc R U . . .
C20 C 0.2546(4) 0.0320(7) 0.5020(5) 0.045(2) Uani 1 1 d . . . . .
H20A H 0.2981 0.0418 0.5355 0.068 Uiso 1 1 calc R U . . .
H20B H 0.2352 -0.0178 0.5335 0.068 Uiso 1 1 calc R U . . .
H20C H 0.2338 0.1041 0.4938 0.068 Uiso 1 1 calc R U . . .
C21 C 0.4726(3) 0.2517(8) 0.3661(6) 0.047(2) Uani 1 1 d . . . . .
H21 H 0.4591 0.2676 0.4180 0.056 Uiso 1 1 calc R U . . .
C22 C 0.4778(4) 0.1257(9) 0.3628(7) 0.065(3) Uani 1 1 d . . . . .
H22A H 0.4369 0.0925 0.3512 0.097 Uiso 1 1 calc R U . . .
H22B H 0.5051 0.0987 0.4187 0.097 Uiso 1 1 calc R U . . .
H22C H 0.4947 0.1051 0.3165 0.097 Uiso 1 1 calc R U . . .
C23 C 0.5365(4) 0.3037(9) 0.3864(8) 0.073(3) Uani 1 1 d . . . . .
H23A H 0.5331 0.3845 0.3893 0.109 Uiso 1 1 calc R U . . .
H23B H 0.5541 0.2841 0.3406 0.109 Uiso 1 1 calc R U . . .
H23C H 0.5632 0.2757 0.4424 0.109 Uiso 1 1 calc R U . . .
C24 C 0.4086(4) 0.1607(8) 0.1304(6) 0.051(2) Uani 1 1 d . . . . .
H24A H 0.3682 0.1381 0.1334 0.076 Uiso 1 1 calc R U . . .
H24B H 0.4405 0.1126 0.1681 0.076 Uiso 1 1 calc R U . . .
H24C H 0.4091 0.1542 0.0704 0.076 Uiso 1 1 calc R U . . .
C25 C 0.4212(3) 0.2812(7) 0.1607(5) 0.0375(18) Uani 1 1 d . . . . .
H25 H 0.3900 0.3271 0.1170 0.045 Uiso 1 1 calc R U . . .
C27 C 0.4842(4) 0.3162(10) 0.1544(7) 0.066(3) Uani 1 1 d . . . . .
H27A H 0.4926 0.3933 0.1737 0.099 Uiso 1 1 calc R U . . .
H27B H 0.4839 0.3098 0.0939 0.099 Uiso 1 1 calc R U . . .
H27C H 0.5163 0.2680 0.1914 0.099 Uiso 1 1 calc R U . . .
C28 C 0.4203(4) 0.4727(7) 0.2857(5) 0.0368(18) Uani 1 1 d . . . . .
H28 H 0.4626 0.4919 0.2848 0.044 Uiso 1 1 calc R U . . .
C29 C 0.3755(4) 0.5361(7) 0.2118(6) 0.053(2) Uani 1 1 d . . . . .
H29A H 0.3793 0.5107 0.1563 0.079 Uiso 1 1 calc R U . . .
H29B H 0.3847 0.6155 0.2189 0.079 Uiso 1 1 calc R U . . .
H29C H 0.3333 0.5230 0.2125 0.079 Uiso 1 1 calc R U . . .
C30 C 0.4161(5) 0.5113(8) 0.3734(6) 0.059(3) Uani 1 1 d . . . . .
H30A H 0.4458 0.4700 0.4202 0.089 Uiso 1 1 calc R U . . .
H30B H 0.3744 0.4979 0.3757 0.089 Uiso 1 1 calc R U . . .
H30C H 0.4254 0.5907 0.3806 0.089 Uiso 1 1 calc R U . . .
C31 C 0.0617(5) 0.4467(9) 0.2152(6) 0.062(3) Uani 1 1 d . . . . .
H31A H 0.0323 0.3935 0.2253 0.093 Uiso 1 1 calc R U . . .
H31B H 0.0461 0.5222 0.2160 0.093 Uiso 1 1 calc R U . . .
H31C H 0.1014 0.4390 0.2611 0.093 Uiso 1 1 calc R U . . .
C32 C 0.0701(4) 0.4239(7) 0.1268(5) 0.042(2) Uani 1 1 d . . . . .
H32 H 0.0293 0.4382 0.0820 0.050 Uiso 1 1 calc R U . . .
C33 C 0.1157(5) 0.5067(7) 0.1089(7) 0.060(3) Uani 1 1 d . . . . .
H33A H 0.1201 0.4912 0.0518 0.090 Uiso 1 1 calc R U . . .
H33B H 0.1558 0.4992 0.1538 0.090 Uiso 1 1 calc R U . . .
H33C H 0.1002 0.5823 0.1096 0.090 Uiso 1 1 calc R U . . .
C34 C 0.0453(5) 0.0579(9) 0.1312(7) 0.064(3) Uani 1 1 d . . . . .
H34A H 0.0882 0.0423 0.1647 0.096 Uiso 1 1 calc R U . . .
H34B H 0.0380 0.0381 0.0702 0.096 Uiso 1 1 calc R U . . .
H34C H 0.0179 0.0143 0.1546 0.096 Uiso 1 1 calc R U . . .
C35 C 0.0322(4) 0.1806(8) 0.1377(6) 0.048(2) Uani 1 1 d . . . . .
H35 H 0.0365 0.1943 0.2002 0.058 Uiso 1 1 calc R U . . .
C36 C -0.0350(4) 0.2063(12) 0.0869(9) 0.093(4) Uani 1 1 d . . . . .
H36A H -0.0429 0.2854 0.0921 0.140 Uiso 1 1 calc R U . . .
H36B H -0.0621 0.1625 0.1105 0.140 Uiso 1 1 calc R U . . .
H36C H -0.0430 0.1874 0.0255 0.140 Uiso 1 1 calc R U . . .
C37 C 0.0900(3) 0.2617(7) -0.0047(5) 0.0342(17) Uani 1 1 d . . . . .
H37 H 0.1240 0.3104 -0.0099 0.041 Uiso 1 1 calc R U . . .
C38 C 0.1045(4) 0.1452(7) -0.0310(6) 0.048(2) Uani 1 1 d . . . . .
H38A H 0.1421 0.1174 0.0120 0.071 Uiso 1 1 calc R U . . .
H38B H 0.1105 0.1484 -0.0882 0.071 Uiso 1 1 calc R U . . .
H38C H 0.0701 0.0953 -0.0336 0.071 Uiso 1 1 calc R U . . .
C39 C 0.0315(4) 0.3038(10) -0.0727(6) 0.061(3) Uani 1 1 d . . . . .
H39A H 0.0220 0.3785 -0.0568 0.091 Uiso 1 1 calc R U . . .
H39B H -0.0028 0.2540 -0.0751 0.091 Uiso 1 1 calc R U . . .
H39C H 0.0379 0.3061 -0.1297 0.091 Uiso 1 1 calc R U . . .
C40A C 0.259(5) -0.021(7) -0.064(5) 0.089(6) Uani 0.17(2) 1 d . . P A 1
H40A H 0.2203 0.0173 -0.0956 0.133 Uiso 0.17(2) 1 calc R U P A 1
H40B H 0.2775 -0.0515 -0.1058 0.133 Uiso 0.17(2) 1 calc R U P A 1
H40C H 0.2870 0.0308 -0.0251 0.133 Uiso 0.17(2) 1 calc R U P A 1
C40B C 0.2076(9) -0.0597(14) -0.0965(9) 0.089(6) Uani 0.83(2) 1 d . . P A 2
H40D H 0.1639 -0.0604 -0.1012 0.133 Uiso 0.83(2) 1 calc R U P A 2
H40E H 0.2137 -0.1007 -0.1454 0.133 Uiso 0.83(2) 1 calc R U P A 2
H40F H 0.2214 0.0171 -0.0977 0.133 Uiso 0.83(2) 1 calc R U P A 2
C41 C 0.2445(5) -0.1134(8) -0.0124(6) 0.055(3) Uani 1 1 d . . . . .
C42 C 0.2147(7) -0.2216(15) -0.0079(11) 0.131(5) Uani 1 1 d . . . . .
H42A H 0.1703 -0.2108 -0.0211 0.197 Uiso 1 1 calc R U . . .
H42B H 0.2319 -0.2526 0.0507 0.197 Uiso 1 1 calc R U . . .
H42C H 0.2224 -0.2728 -0.0503 0.197 Uiso 1 1 calc R U . . .
C43 C 0.3079(7) -0.1218(16) 0.0056(12) 0.131(5) Uani 1 1 d . . . . .
H43A H 0.3235 -0.1834 0.0459 0.197 Uiso 1 1 calc R U . . .
H43B H 0.3275 -0.0526 0.0320 0.197 Uiso 1 1 calc R U . . .
H43C H 0.3172 -0.1353 -0.0486 0.197 Uiso 1 1 calc R U . . .
N1 N 0.2315(5) -0.0488(8) 0.0579(7) 0.083(3) Uani 1 1 d . . . . .
O1 O 0.3332(4) 0.0406(7) 0.2489(7) 0.092(3) Uani 1 1 d . . . . .
Si1 Si 0.41176(9) 0.31536(18) 0.27080(14) 0.0339(5) Uani 1 1 d . . . . .
Si2 Si 0.09070(9) 0.27512(18) 0.11201(13) 0.0305(4) Uani 1 1 d . . . . .
U1 U 0.26083(2) 0.09593(2) 0.27034(2) 0.03055(9) Uani 1 1 d . . . . .

loop_
_atom_site_aniso_label
_atom_site_aniso_U_11
_atom_site_aniso_U_22
_atom_site_aniso_U_33
_atom_site_aniso_U_23
_atom_site_aniso_U_13
_atom_site_aniso_U_12
C1 0.087(7) 0.031(4) 0.029(4) 0.003(4) 0.023(4) 0.006(4)
C2 0.045(5) 0.030(4) 0.028(4) -0.001(3) 0.011(3) 0.003(3)
C3 0.041(4) 0.024(4) 0.030(4) 0.001(3) 0.014(3) 0.008(3)
C4 0.027(3) 0.025(4) 0.032(4) 0.005(3) 0.011(3) 0.004(3)
C5 0.022(3) 0.031(4) 0.032(4) 0.003(3) 0.007(3) 0.002(3)
C6 0.030(4) 0.032(4) 0.028(3) 0.010(3) 0.011(3) 0.005(3)
C7 0.027(4) 0.027(4) 0.030(4) 0.009(3) 0.011(3) 0.001(3)
C8 0.024(4) 0.037(4) 0.038(4) 0.010(3) 0.007(3) 0.000(3)
C9 0.023(3) 0.031(4) 0.038(4) -0.003(3) 0.003(3) -0.005(3)
C10 0.041(4) 0.026(4) 0.030(4) 0.004(3) 0.009(3) 0.001(3)
C11 0.050(5) 0.036(4) 0.029(4) -0.002(3) 0.003(3) -0.008(4)
C12 0.069(6) 0.034(5) 0.041(5) 0.002(4) 0.012(4) -0.007(4)
C13 0.088(7) 0.027(4) 0.044(5) 0.007(4) 0.023(5) 0.022(5)
C14 0.054(5) 0.041(5) 0.030(4) 0.014(4) 0.007(4) 0.015(4)
C15 0.054(6) 0.083(8) 0.054(6) 0.033(6) 0.000(5) 0.025(5)
C16 0.119(10) 0.051(6) 0.070(7) 0.012(6) 0.044(7) 0.042(7)
C18 0.089(8) 0.044(5) 0.056(6) -0.019(5) 0.015(6) -0.020(5)
C19 0.058(6) 0.054(6) 0.051(5) 0.009(5) 0.019(5) -0.011(5)
C20 0.063(6) 0.040(5) 0.030(4) 0.005(4) 0.012(4) 0.001(4)
C21 0.023(4) 0.055(6) 0.054(5) 0.001(4) 0.000(4) -0.001(4)
C22 0.036(5) 0.063(7) 0.085(8) 0.019(6) 0.005(5) 0.018(5)
C23 0.031(5) 0.072(7) 0.095(8) 0.019(6) -0.009(5) -0.004(5)
C24 0.050(5) 0.046(5) 0.058(6) -0.009(5) 0.018(4) -0.001(4)
C25 0.031(4) 0.037(4) 0.043(4) -0.001(4) 0.010(3) 0.001(3)
C27 0.050(6) 0.077(7) 0.083(8) -0.020(6) 0.038(6) -0.004(5)
C28 0.032(4) 0.038(4) 0.039(4) -0.008(4) 0.008(3) -0.008(3)
C29 0.055(6) 0.038(5) 0.063(6) 0.004(4) 0.016(5) 0.009(4)
C30 0.073(7) 0.049(6) 0.051(6) -0.013(5) 0.011(5) -0.013(5)
C31 0.077(7) 0.060(6) 0.052(6) -0.001(5) 0.024(5) 0.032(6)
C32 0.039(4) 0.045(5) 0.040(4) -0.001(4) 0.013(4) 0.014(4)
C33 0.078(7) 0.034(5) 0.063(6) -0.003(5) 0.016(5) 0.015(5)
C34 0.076(7) 0.065(7) 0.054(6) -0.005(5) 0.024(5) -0.034(6)
C35 0.030(4) 0.068(6) 0.049(5) 0.005(5) 0.015(4) -0.013(4)
C36 0.035(6) 0.112(11) 0.128(11) 0.037(9) 0.019(6) -0.004(6)
C37 0.027(4) 0.038(4) 0.036(4) 0.003(3) 0.007(3) 0.003(3)
C38 0.061(6) 0.046(5) 0.040(5) -0.005(4) 0.021(4) -0.003(4)
C39 0.042(5) 0.091(8) 0.039(5) -0.002(5) -0.001(4) 0.018(5)
C40A 0.114(15) 0.091(12) 0.053(8) 0.011(8) 0.013(9) 0.041(11)
C40B 0.114(15) 0.091(12) 0.053(8) 0.011(8) 0.013(9) 0.041(11)
C41 0.074(7) 0.039(5) 0.052(6) -0.026(4) 0.022(5) -0.001(5)
C42 0.101(9) 0.157(12) 0.137(11) -0.035(9) 0.040(8) 0.005(8)
C43 0.101(9) 0.157(12) 0.137(11) -0.035(9) 0.040(8) 0.005(8)
N1 0.119(9) 0.062(6) 0.083(7) 0.016(6) 0.051(7) 0.018(6)
O1 0.074(5) 0.064(5) 0.154(9) 0.030(5) 0.060(6) 0.018(4)
Si1 0.0230(10) 0.0374(12) 0.0366(11) 0.0025(9) 0.0029(8) -0.0006(9)
Si2 0.0243(10) 0.0346(11) 0.0315(10) 0.0006(9) 0.0075(8) 0.0038(9)
U1 0.04178(16) 0.02404(14) 0.02657(14) -0.00051(12) 0.01182(11) 0.00133(13)

loop_
_atom_type_symbol
_atom_type_description
_atom_type_scat_dispersion_real
_atom_type_scat_dispersion_imag
_atom_type_scat_source
C C 0.0033 0.0016 'International Tables Vol C Tables 4.2.6.8 and 6.1.1.4'
H H 0.0000 0.0000 'International Tables Vol C Tables 4.2.6.8 and 6.1.1.4'
N N 0.0061 0.0033 'International Tables Vol C Tables 4.2.6.8 and 6.1.1.4'
O O 0.0106 0.0060 'International Tables Vol C Tables 4.2.6.8 and 6.1.1.4'
Si Si 0.0817 0.0704 'International Tables Vol C Tables 4.2.6.8 and 6.1.1.4'
U U -9.6767 9.6646 'International Tables Vol C Tables 4.2.6.8 and 6.1.1.4'

loop_
_geom_angle_atom_site_label_1
_geom_angle_atom_site_label_2
_geom_angle_atom_site_label_3
_geom_angle
N1 C1 U1 162.7(9)
C3 C2 C9 135.3(7)
C3 C2 U1 75.1(4)
C9 C2 U1 74.1(4)
C3 C2 H2 112.4
C9 C2 H2 112.4
U1 C2 H2 134.2
C2 C3 C4 136.2(7)
C2 C3 U1 75.1(4)
C4 C3 U1 76.1(4)
C2 C3 H3 111.9
C4 C3 H3 111.9
U1 C3 H3 131.9
C3 C4 C5 135.7(7)
C3 C4 U1 73.9(4)
C5 C4 U1 77.0(4)
C3 C4 H4 112.1
C5 C4 H4 112.1
U1 C4 H4 131.8
C6 C5 C4 129.9(6)
C6 C5 Si2 116.8(5)
C4 C5 Si2 112.2(5)
C6 C5 U1 72.2(4)
C4 C5 U1 73.0(4)
Si2 C5 U1 146.2(4)
C7 C6 C5 138.1(7)
C7 C6 U1 74.8(4)
C5 C6 U1 78.1(4)
C7 C6 H6 111.0
C5 C6 H6 111.0
U1 C6 H6 130.9
C6 C7 C8 138.1(7)
C6 C7 U1 75.1(4)
C8 C7 U1 76.8(4)
C6 C7 H7 111.0
C8 C7 H7 111.0
U1 C7 H7 132.8
C9 C8 C7 129.6(7)
C9 C8 Si1 115.4(5)
C7 C8 Si1 114.9(5)
C9 C8 U1 72.4(4)
C7 C8 U1 73.0(4)
Si1 C8 U1 137.5(4)
C8 C9 C2 136.9(7)
C8 C9 U1 77.9(4)
C2 C9 U1 75.6(4)
C8 C9 H9 111.6
C2 C9 H9 111.6
U1 C9 H9 128.7
C11 C10 C14 107.8(7)
C11 C10 C20 126.2(8)
C14 C10 C20 124.9(7)
C11 C10 U1 76.6(5)
C14 C10 U1 72.0(4)
C20 C10 U1 126.5(5)
C12 C11 C10 109.0(8)
C12 C11 C19 125.8(8)
C10 C11 C19 124.3(8)
C12 C11 U1 74.6(5)
C10 C11 U1 74.7(5)
C19 C11 U1 125.5(6)
C11 C12 C13 108.3(8)
C11 C12 C18 125.3(9)
C13 C12 C18 125.4(9)
C11 C12 U1 76.8(5)
C13 C12 U1 73.4(5)
C18 C12 U1 125.2(6)
C12 C13 C14 108.3(8)
C12 C13 C16 126.9(10)
C14 C13 C16 124.5(10)
C12 C13 U1 77.6(5)
C14 C13 U1 73.9(5)
C16 C13 U1 119.4(7)
C10 C14 C13 106.5(8)
C10 C14 C15 125.8(8)
C13 C14 C15 127.5(9)
C10 C14 U1 78.3(4)
C13 C14 U1 75.8(5)
C15 C14 U1 115.7(6)
C14 C15 H15A 109.5
C14 C15 H15B 109.5
H15A C15 H15B 109.5
C14 C15 H15C 109.5
H15A C15 H15C 109.5
H15B C15 H15C 109.5
C13 C16 H16A 109.5
C13 C16 H16B 109.5
H16A C16 H16B 109.5
C13 C16 H16C 109.5
H16A C16 H16C 109.5
H16B C16 H16C 109.5
C12 C18 H18A 109.5
C12 C18 H18B 109.5
H18A C18 H18B 109.5
C12 C18 H18C 109.5
H18A C18 H18C 109.5
H18B C18 H18C 109.5
C11 C19 H19A 109.5
C11 C19 H19B 109.5
H19A C19 H19B 109.5
C11 C19 H19C 109.5
H19A C19 H19C 109.5
H19B C19 H19C 109.5
C10 C20 H20A 109.5
C10 C20 H20B 109.5
H20A C20 H20B 109.5
C10 C20 H20C 109.5
H20A C20 H20C 109.5
H20B C20 H20C 109.5
C22 C21 C23 109.6(8)
C22 C21 Si1 114.9(6)
C23 C21 Si1 114.7(7)
C22 C21 H21 105.5
C23 C21 H21 105.5
Si1 C21 H21 105.5
C21 C22 H22A 109.5
C21 C22 H22B 109.5
H22A C22 H22B 109.5
C21 C22 H22C 109.5
H22A C22 H22C 109.5
H22B C22 H22C 109.5
C21 C23 H23A 109.5
C21 C23 H23B 109.5
H23A C23 H23B 109.5
C21 C23 H23C 109.5
H23A C23 H23C 109.5
H23B C23 H23C 109.5
C25 C24 H24A 109.5
C25 C24 H24B 109.5
H24A C24 H24B 109.5
C25 C24 H24C 109.5
H24A C24 H24C 109.5
H24B C24 H24C 109.5
C24 C25 C27 109.0(7)
C24 C25 Si1 116.0(6)
C27 C25 Si1 112.9(6)
C24 C25 H25 106.1
C27 C25 H25 106.1
Si1 C25 H25 106.1
C25 C27 H27A 109.5
C25 C27 H27B 109.5
H27A C27 H27B 109.5
C25 C27 H27C 109.5
H27A C27 H27C 109.5
H27B C27 H27C 109.5
C29 C28 C30 110.8(8)
C29 C28 Si1 112.5(6)
C30 C28 Si1 112.7(6)
C29 C28 H28 106.8
C30 C28 H28 106.8
Si1 C28 H28 106.8
C28 C29 H29A 109.5
C28 C29 H29B 109.5
H29A C29 H29B 109.5
C28 C29 H29C 109.5
H29A C29 H29C 109.5
H29B C29 H29C 109.5
C28 C30 H30A 109.5
C28 C30 H30B 109.5
H30A C30 H30B 109.5
C28 C30 H30C 109.5
H30A C30 H30C 109.5
H30B C30 H30C 109.5
C32 C31 H31A 109.5
C32 C31 H31B 109.5
H31A C31 H31B 109.5
C32 C31 H31C 109.5
H31A C31 H31C 109.5
H31B C31 H31C 109.5
C31 C32 C33 110.7(8)
C31 C32 Si2 113.5(6)
C33 C32 Si2 112.4(6)
C31 C32 H32 106.6
C33 C32 H32 106.6
Si2 C32 H32 106.6
C32 C33 H33A 109.5
C32 C33 H33B 109.5
H33A C33 H33B 109.5
C32 C33 H33C 109.5
H33A C33 H33C 109.5
H33B C33 H33C 109.5
C35 C34 H34A 109.5
C35 C34 H34B 109.5
H34A C34 H34B 109.5
C35 C34 H34C 109.5
H34A C34 H34C 109.5
H34B C34 H34C 109.5
C34 C35 C36 110.2(9)
C34 C35 Si2 113.7(6)
C36 C35 Si2 114.7(7)
C34 C35 H35 105.8
C36 C35 H35 105.8
Si2 C35 H35 105.8
C35 C36 H36A 109.5
C35 C36 H36B 109.5
H36A C36 H36B 109.5
C35 C36 H36C 109.5
H36A C36 H36C 109.5
H36B C36 H36C 109.5
C39 C37 C38 108.7(7)
C39 C37 Si2 115.0(6)
C38 C37 Si2 114.9(6)
C39 C37 H37 105.8
C38 C37 H37 105.8
Si2 C37 H37 105.8
C37 C38 H38A 109.5
C37 C38 H38B 109.5
H38A C38 H38B 109.5
C37 C38 H38C 109.5
H38A C38 H38C 109.5
H38B C38 H38C 109.5
C37 C39 H39A 109.5
C37 C39 H39B 109.5
H39A C39 H39B 109.5
C37 C39 H39C 109.5
H39A C39 H39C 109.5
H39B C39 H39C 109.5
C41 C40A H40A 109.5
C41 C40A H40B 109.5
H40A C40A H40B 109.5
C41 C40A H40C 109.5
H40A C40A H40C 109.5
H40B C40A H40C 109.5
C41 C40B H40D 109.5
C41 C40B H40E 109.5
H40D C40B H40E 109.5
C41 C40B H40F 109.5
H40D C40B H40F 109.5
H40E C40B H40F 109.5
C43 C41 C40A 77(4)
C43 C41 C42 113.0(12)
C40A C41 C42 150(4)
C43 C41 N1 109.0(10)
C40A C41 N1 100(3)
C42 C41 N1 102.6(10)
C43 C41 C40B 118.0(13)
C42 C41 C40B 106.8(12)
N1 C41 C40B 106.2(9)
C41 C42 H42A 109.5
C41 C42 H42B 109.5
H42A C42 H42B 109.5
C41 C42 H42C 109.5
H42A C42 H42C 109.5
H42B C42 H42C 109.5
C41 C43 H43A 109.5
C41 C43 H43B 109.5
H43A C43 H43B 109.5
C41 C43 H43C 109.5
H43A C43 H43C 109.5
H43B C43 H43C 109.5
C1 N1 C41 170.3(12)
C21 Si1 C8 111.1(4)
C21 Si1 C25 114.0(4)
C8 Si1 C25 112.3(3)
C21 Si1 C28 106.3(4)
C8 Si1 C28 105.5(4)
C25 Si1 C28 107.1(4)
C32 Si2 C37 106.5(4)
C32 Si2 C5 106.6(4)
C37 Si2 C5 111.3(3)
C32 Si2 C35 108.7(4)
C37 Si2 C35 112.5(4)
C5 Si2 C35 110.9(4)
O1 U1 C1 71.0(4)
O1 U1 C9 89.6(3)
C1 U1 C9 142.0(3)
O1 U1 C2 116.5(3)
C1 U1 C2 161.4(2)
C9 U1 C2 30.4(2)
O1 U1 C3 146.2(3)
C1 U1 C3 139.7(3)
C9 U1 C3 57.5(2)
C2 U1 C3 29.8(2)
O1 U1 C7 83.6(3)
C1 U1 C7 88.3(2)
C9 U1 C7 56.5(2)
C2 U1 C7 76.2(2)
C3 U1 C7 83.9(2)
O1 U1 C6 106.1(3)
C1 U1 C6 77.5(2)
C9 U1 C6 77.2(2)
C2 U1 C6 84.0(2)
C3 U1 C6 76.1(2)
C7 U1 C6 30.1(2)
O1 U1 C14 77.7(3)
C1 U1 C14 106.9(3)
C9 U1 C14 99.9(3)
C2 U1 C14 91.5(2)
C3 U1 C14 99.0(2)
C7 U1 C14 150.1(2)
C6 U1 C14 175.1(2)
O1 U1 C4 160.1(3)
C1 U1 C4 109.8(3)
C9 U1 C4 78.0(2)
C2 U1 C4 57.0(2)
C3 U1 C4 30.0(2)
C7 U1 C4 76.7(2)
C6 U1 C4 56.3(2)
C14 U1 C4 119.4(2)
O1 U1 C13 72.1(3)
C1 U1 C13 77.1(3)
C9 U1 C13 128.6(3)
C2 U1 C13 121.0(3)
C3 U1 C13 120.7(2)
C7 U1 C13 154.5(3)
C6 U1 C13 153.5(3)
C14 U1 C13 30.3(3)
C4 U1 C13 127.8(3)
O1 U1 C8 75.8(3)
C1 U1 C8 112.3(3)
C9 U1 C8 29.8(2)
C2 U1 C8 57.2(2)
C3 U1 C8 77.6(2)
C7 U1 C8 30.2(2)
C6 U1 C8 57.8(2)
C14 U1 C8 121.1(2)
C4 U1 C8 86.0(2)
C13 U1 C8 141.1(3)
O1 U1 C5 135.0(3)
C1 U1 C5 85.6(3)
C9 U1 C5 86.1(2)
C2 U1 C5 77.4(2)
C3 U1 C5 57.1(2)
C7 U1 C5 57.2(2)
C6 U1 C5 29.7(2)
C14 U1 C5 147.1(2)
C4 U1 C5 30.0(2)
C13 U1 C5 140.1(3)
C8 U1 C5 78.7(2)

loop_
_geom_bond_atom_site_label_1
_geom_bond_atom_site_label_2
_geom_bond_distance
C1 N1 1.220(12)
C1 U1 2.545(8)
C2 C3 1.390(11)
C2 C9 1.410(10)
C2 U1 2.702(7)
C2 H2 0.9500
C3 C4 1.404(9)
C3 U1 2.703(7)
C3 H3 0.9500
C4 C5 1.425(10)
C4 U1 2.730(7)
C4 H4 0.9500
C5 C6 1.406(9)
C5 Si2 1.899(7)
C5 U1 2.781(7)
C6 C7 1.404(10)
C6 U1 2.707(7)
C6 H6 0.9500
C7 C8 1.422(9)
C7 U1 2.703(7)
C7 H7 0.9500
C8 C9 1.397(10)
C8 Si1 1.903(7)
C8 U1 2.752(7)
C9 U1 2.683(7)
C9 H9 0.9500
C10 C11 1.395(10)
C10 C14 1.414(11)
C10 C20 1.501(11)
C10 U1 2.795(7)
C11 C12 1.386(12)
C11 C19 1.511(12)
C11 U1 2.819(8)
C12 C13 1.386(14)
C12 C18 1.532(12)
C12 U1 2.791(9)
C13 C14 1.426(13)
C13 C16 1.518(13)
C13 U1 2.739(8)
C14 C15 1.488(12)
C14 U1 2.714(8)
C15 H15A 0.9800
C15 H15B 0.9800
C15 H15C 0.9800
C16 H16A 0.9800
C16 H16B 0.9800
C16 H16C 0.9800
C18 H18A 0.9800
C18 H18B 0.9800
C18 H18C 0.9800
C19 H19A 0.9800
C19 H19B 0.9800
C19 H19C 0.9800
C20 H20A 0.9800
C20 H20B 0.9800
C20 H20C 0.9800
C21 C22 1.527(13)
C21 C23 1.528(12)
C21 Si1 1.886(8)
C21 H21 1.0000
C22 H22A 0.9800
C22 H22B 0.9800
C22 H22C 0.9800
C23 H23A 0.9800
C23 H23B 0.9800
C23 H23C 0.9800
C24 C25 1.533(11)
C24 H24A 0.9800
C24 H24B 0.9800
C24 H24C 0.9800
C25 C27 1.535(11)
C25 Si1 1.909(8)
C25 H25 1.0000
C27 H27A 0.9800
C27 H27B 0.9800
C27 H27C 0.9800
C28 C29 1.516(12)
C28 C30 1.528(12)
C28 Si1 1.915(8)
C28 H28 1.0000
C29 H29A 0.9800
C29 H29B 0.9800
C29 H29C 0.9800
C30 H30A 0.9800
C30 H30B 0.9800
C30 H30C 0.9800
C31 C32 1.530(12)
C31 H31A 0.9800
C31 H31B 0.9800
C31 H31C 0.9800
C32 C33 1.536(13)
C32 Si2 1.890(8)
C32 H32 1.0000
C33 H33A 0.9800
C33 H33B 0.9800
C33 H33C 0.9800
C34 C35 1.519(14)
C34 H34A 0.9800
C34 H34B 0.9800
C34 H34C 0.9800
C35 C36 1.530(13)
C35 Si2 1.901(8)
C35 H35 1.0000
C36 H36A 0.9800
C36 H36B 0.9800
C36 H36C 0.9800
C37 C39 1.528(10)
C37 C38 1.535(11)
C37 Si2 1.893(8)
C37 H37 1.0000
C38 H38A 0.9800
C38 H38B 0.9800
C38 H38C 0.9800
C39 H39A 0.9800
C39 H39B 0.9800
C39 H39C 0.9800
C40A C41 1.49(8)
C40A H40A 0.9800
C40A H40B 0.9800
C40A H40C 0.9800
C40B C41 1.505(17)
C40B H40D 0.9800
C40B H40E 0.9800
C40B H40F 0.9800
C41 C43 1.390(17)
C41 C42 1.484(19)
C41 N1 1.485(13)
C42 H42A 0.9800
C42 H42B 0.9800
C42 H42C 0.9800
C43 H43A 0.9800
C43 H43B 0.9800
C43 H43C 0.9800
O1 U1 1.915(8)

loop_
_geom_torsion_atom_site_label_1
_geom_torsion_atom_site_label_2
_geom_torsion_atom_site_label_3
_geom_torsion_atom_site_label_4
_geom_torsion
C9 C2 C3 C4 -2.5(16)
U1 C2 C3 C4 -50.4(9)
C9 C2 C3 U1 47.9(9)
C2 C3 C4 C5 -0.8(15)
U1 C3 C4 C5 -50.9(8)
C2 C3 C4 U1 50.0(9)
C3 C4 C5 C6 2.1(14)
U1 C4 C5 C6 -47.9(8)
C3 C4 C5 Si2 -165.6(7)
U1 C4 C5 Si2 144.5(4)
C3 C4 C5 U1 49.9(8)
C4 C5 C6 C7 -2.4(15)
Si2 C5 C6 C7 164.8(8)
U1 C5 C6 C7 -50.6(9)
C4 C5 C6 U1 48.1(8)
Si2 C5 C6 U1 -144.7(5)
C5 C6 C7 C8 2.1(16)
U1 C6 C7 C8 -49.4(9)
C5 C6 C7 U1 51.5(9)
C6 C7 C8 C9 0.5(15)
U1 C7 C8 C9 -48.4(8)
C6 C7 C8 Si1 -176.1(8)
U1 C7 C8 Si1 135.0(5)
C6 C7 C8 U1 48.9(9)
C7 C8 C9 C2 -4.3(16)
Si1 C8 C9 C2 172.2(8)
U1 C8 C9 C2 -52.9(9)
C7 C8 C9 U1 48.6(8)
Si1 C8 C9 U1 -134.8(5)
C3 C2 C9 C8 5.5(16)
U1 C2 C9 C8 53.7(9)
C3 C2 C9 U1 -48.2(9)
C14 C10 C11 C12 1.5(9)
C20 C10 C11 C12 -167.0(8)
U1 C10 C11 C12 67.3(6)
C14 C10 C11 C19 171.4(8)
C20 C10 C11 C19 2.8(13)
U1 C10 C11 C19 -122.8(8)
C14 C10 C11 U1 -65.8(5)
C20 C10 C11 U1 125.7(8)
C10 C11 C12 C13 0.0(10)
C19 C11 C12 C13 -169.7(8)
U1 C11 C12 C13 67.3(6)
C10 C11 C12 C18 168.7(8)
C19 C11 C12 C18 -1.0(14)
U1 C11 C12 C18 -124.0(9)
C10 C11 C12 U1 -67.3(6)
C19 C11 C12 U1 123.0(8)
C11 C12 C13 C14 -1.5(10)
C18 C12 C13 C14 -170.2(8)
U1 C12 C13 C14 68.1(6)
C11 C12 C13 C16 172.8(9)
C18 C12 C13 C16 4.1(15)
U1 C12 C13 C16 -117.6(10)
C11 C12 C13 U1 -69.6(6)
C18 C12 C13 U1 121.7(9)
C11 C10 C14 C13 -2.4(9)
C20 C10 C14 C13 166.4(7)
U1 C10 C14 C13 -71.2(6)
C11 C10 C14 C15 -177.8(8)
C20 C10 C14 C15 -9.0(13)
U1 C10 C14 C15 113.4(9)
C11 C10 C14 U1 68.8(6)
C20 C10 C14 U1 -122.4(7)
C12 C13 C14 C10 2.4(10)
C16 C13 C14 C10 -172.1(8)
U1 C13 C14 C10 73.0(6)
C12 C13 C14 C15 177.7(9)
C16 C13 C14 C15 3.2(15)
U1 C13 C14 C15 -111.7(9)
C12 C13 C14 U1 -70.6(6)
C16 C13 C14 U1 114.9(9)
C22 C21 Si1 C8 71.0(8)
C23 C21 Si1 C8 -160.5(8)
C22 C21 Si1 C25 -57.0(8)
C23 C21 Si1 C25 71.5(9)
C22 C21 Si1 C28 -174.7(7)
C23 C21 Si1 C28 -46.2(9)
C31 C32 Si2 C37 173.8(7)
C33 C32 Si2 C37 -59.6(7)
C31 C32 Si2 C5 -67.3(7)
C33 C32 Si2 C5 59.3(7)
C31 C32 Si2 C35 52.4(8)
C33 C32 Si2 C35 179.0(6)
C39 C37 Si2 C32 -51.5(8)
C38 C37 Si2 C32 -178.9(6)
C39 C37 Si2 C5 -167.2(7)
C38 C37 Si2 C5 65.4(7)
C39 C37 Si2 C35 67.5(8)
C38 C37 Si2 C35 -59.9(7)
C6 C5 Si2 C32 -93.5(6)
C4 C5 Si2 C32 75.9(6)
U1 C5 Si2 C32 168.4(6)
C6 C5 Si2 C37 22.2(7)
C4 C5 Si2 C37 -168.4(5)
U1 C5 Si2 C37 -75.9(7)
C6 C5 Si2 C35 148.3(6)
C4 C5 Si2 C35 -42.3(7)
U1 C5 Si2 C35 50.2(7)
